data_2310694
loop_
_publ_author_name
'Watson, W.H.'
'Waser, J.'

_publ_section_title
;
 Refinement of the structure of tripotassium-ditungsten-enneachloride K3
 W2 Cl9
;
_journal_name_full 'Acta Crystallographica (1,1948-23,1967)'
_journal_page_first 689
_journal_page_last 692
_journal_volume 11
_journal_year 1958
_chemical_formula_sum 'Cl9 K3 W2'
_chemical_name_systematic 'K3 (Cl3 (W Cl3)2)'
_space_group_IT_number 176
_symmetry_space_group_name_Hall '-P 6c'
_symmetry_space_group_name_H-M 'P 63/m'
_cell_angle_alpha 90
_cell_angle_beta 90
_cell_angle_gamma 120
_cell_formula_units_Z 2
_cell_length_a 7.171
_cell_length_b 7.171
_cell_length_c 16.258
_cell_volume 724.031
_citation_journal_id_ASTM ACCRA9
_cod_data_source_file Watson_ACCRA9_1958_271.cif
_cod_data_source_block Cl9K3W2
_cod_database_code 2310694

loop_
_symmetry_equiv_pos_as_xyz
x,y,z
x-y,x,z+1/2
-y,x-y,z
-x,-y,z+1/2
-x+y,-x,z
y,-x+y,z+1/2
-x,-y,-z
-x+y,-x,-z-1/2
y,-x+y,-z
x,y,-z-1/2
x-y,x,-z
-y,x-y,-z-1/2

loop_
_atom_site_label
_atom_site_type_symbol
_atom_site_fract_x
_atom_site_fract_y
_atom_site_fract_z
_atom_site_occupancy
_atom_site_U_iso_or_equiv
K1 K+1 0 0 0.25 1 0.0
Cl2 Cl-1 0.1348 0.3506 0.4074 1 0.0
W1 W+3 0.3333 0.6667 0.3241 1 0.0
K2 K+1 0.3333 0.6667 0.5718 1 0.0
Cl1 Cl-1 0.4588 0.4472 0.25 1 0.0
